data_2243391
loop_
_publ_author_name
'Habuka, Yusuke'
'Takeuchi, Emily Ami'
'Hori, Akiko'

_publ_section_title
;
 Co-crystal structure, Hirshfeld surface analysis and DFT studies of
 3,4-ethylenedioxythiophene solvated
 bis[1,3-bis(pentafluorophenyl)propane-1,3-dionato]copper(II)
;
_journal_coeditor_code TX2020
_journal_issue 6
_journal_name_full 'Acta Crystallographica Section E'
_journal_page_first 820
_journal_page_last 825
_journal_paper_doi 10.1107/S2056989020006155
_journal_volume 76
_journal_year 2020
_chemical_formula_iupac '[Cu (C15 H F10 O2)2], 3(C6 H6 O2 S)'
_chemical_formula_moiety 'C30 H2 Cu F20 O4, 3(C6 H6 O2 S)'
_chemical_formula_sum 'C48 H20 Cu F20 O10 S3'
_chemical_formula_weight 1296.36
_chemical_name_systematic
;
Bis[1,3-bis(pentafluorophenyl)propane-1,3-dionato]copper(II)
3,4-ethylenedioxythiophene trisolvate
;
_space_group_crystal_system monoclinic
_space_group_IT_number 14
_space_group_name_Hall '-P 2ybc'
_space_group_name_H-M_alt 'P 1 21/c 1'
_atom_sites_solution_hydrogens geom
_cell_angle_alpha 90
_cell_angle_beta 99.2110(10)
_cell_angle_gamma 90
_cell_formula_units_Z 4
_cell_length_a 7.7343(3)
_cell_length_b 46.8973(16)
_cell_length_c 13.2580(5)
_cell_measurement_reflns_used 9808
_cell_measurement_temperature 100
_cell_measurement_theta_max 26.39
_cell_measurement_theta_min 2.61
_cell_volume 4746.9(3)
_computing_cell_refinement
;
APEX3 (Bruker, 2018)
;
_computing_data_collection
;
APEX3 (Bruker, 2018)
;
_computing_data_reduction
;
SAINT (Bruker, 2018)
;
_computing_molecular_graphics
;
<i>shelXle</i> (H\"ubschle et al., 2011)
;
_computing_structure_refinement
;
<i>SHELXL2018/3</i> (Sheldrick, 2015b)
;
_computing_structure_solution
;
<i>SHELXT2014/5</i> (Sheldrick, 2015a)
;
_diffrn_ambient_temperature 100
_diffrn_detector_area_resol_mean 7.3910
_diffrn_measured_fraction_theta_full 0.998
_diffrn_measured_fraction_theta_max 0.998
_diffrn_measurement_device_type 'Bruker D8 Goniometer'
_diffrn_measurement_method '\f and \w scans'
_diffrn_radiation_type MoK\a
_diffrn_radiation_wavelength 0.71073
_diffrn_reflns_av_R_equivalents 0.0424
_diffrn_reflns_av_unetI/netI 0.0248
_diffrn_reflns_limit_h_max 9
_diffrn_reflns_limit_h_min -9
_diffrn_reflns_limit_k_max 55
_diffrn_reflns_limit_k_min -55
_diffrn_reflns_limit_l_max 15
_diffrn_reflns_limit_l_min -15
_diffrn_reflns_number 54634
_diffrn_reflns_theta_full 25.027
_diffrn_reflns_theta_max 25.027
_diffrn_reflns_theta_min 2.332
_exptl_absorpt_coefficient_mu 0.733
_exptl_absorpt_correction_T_max 0.93
_exptl_absorpt_correction_T_min 0.88
_exptl_absorpt_correction_type multi-scan
_exptl_absorpt_process_details
;
(SADABS; Bruker, 2018)
;
_exptl_crystal_colour green
_exptl_crystal_density_diffrn 1.814
_exptl_crystal_density_method 'not measured'
_exptl_crystal_description prismatic
_exptl_crystal_F_000 2580
_exptl_crystal_size_max 0.172
_exptl_crystal_size_mid 0.166
_exptl_crystal_size_min 0.107
_refine_diff_density_max 1.736
_refine_diff_density_min -1.693
_refine_ls_extinction_method none
_refine_ls_goodness_of_fit_ref 1.058
_refine_ls_hydrogen_treatment constr
_refine_ls_matrix_type full
_refine_ls_number_parameters 821
_refine_ls_number_reflns 8367
_refine_ls_number_restraints 236
_refine_ls_restrained_S_all 1.098
_refine_ls_R_factor_all 0.0537
_refine_ls_R_factor_gt 0.0490
_refine_ls_shift/su_max 0.001
_refine_ls_shift/su_mean 0.000
_refine_ls_structure_factor_coef Fsqd
_refine_ls_weighting_details 'w=1/[\s^2^(Fo^2^)+(0.0217P)^2^+17.5257P] where P=(Fo^2^+2Fc^2^)/3'
_refine_ls_weighting_scheme calc
_refine_ls_wR_factor_gt 0.1028
_refine_ls_wR_factor_ref 0.1059
_reflns_number_gt 7663
_reflns_number_total 8367
_reflns_threshold_expression 'I > 2\s(I)'
_cod_data_source_file tx2020sup1.cif
_cod_data_source_block I
_cod_original_sg_symbol_H-M 'P 21/c'
_cod_database_code 2243391
_shelx_space_group_comment
;
The symmetry employed for this shelxl refinement is uniquely defined
by the following loop, which should always be used as a source of
symmetry information in preference to the above space-group names.
They are only intended as comments.
;
_shelx_estimated_absorpt_t_min 0.884
_shelx_estimated_absorpt_t_max 0.926

loop_
_space_group_symop_operation_xyz
'x, y, z'
'-x, y+1/2, -z+1/2'
'-x, -y, -z'
'x, -y-1/2, z-1/2'

loop_
_atom_site_type_symbol
_atom_site_label
_atom_site_fract_x
_atom_site_fract_y
_atom_site_fract_z
_atom_site_U_iso_or_equiv
_atom_site_adp_type
_atom_site_calc_flag
_atom_site_occupancy
_atom_site_disorder_assembly
_atom_site_disorder_group
C C1 0.7594(4) 0.57893(7) 0.7738(3) 0.0197(7) Uani d 1 . .
C C2 0.7513(5) 0.56890(7) 0.8708(3) 0.0239(7) Uani d 1 . .
C C3 0.5906(5) 0.56378(7) 0.8994(2) 0.0230(7) Uani d 1 . .
C C4 0.4391(4) 0.56870(7) 0.8317(3) 0.0202(7) Uani d 1 . .
C C5 0.4504(4) 0.57829(6) 0.7348(2) 0.0161(6) Uani d 1 . .
C C6 0.6098(4) 0.58382(6) 0.7030(2) 0.0147(6) Uani d 1 . .
C C7 0.6196(4) 0.59398(6) 0.5964(2) 0.0147(6) Uani d 1 . .
C C8 0.5525(4) 0.57585(7) 0.5164(2) 0.0167(6) Uani d 1 . .
H H8 0.504456 0.558107 0.532651 0.020 Uiso calc 1 . .
C C9 0.5522(4) 0.58236(6) 0.4136(2) 0.0161(6) Uani d 1 . .
C C10 0.4813(4) 0.56082(7) 0.3334(2) 0.0181(7) Uani d 1 . .
C C11 0.3819(5) 0.56923(7) 0.2409(3) 0.0223(7) Uani d 1 . .
C C12 0.3197(5) 0.55012(8) 0.1642(3) 0.0263(8) Uani d 1 . .
C C13 0.3578(5) 0.52165(8) 0.1781(3) 0.0289(8) Uani d 1 . .
C C14 0.4521(5) 0.51230(7) 0.2688(3) 0.0270(8) Uani d 1 . .
C C15 0.5126(4) 0.53170(7) 0.3443(3) 0.0215(7) Uani d 1 . .
C C16 0.5439(4) 0.69479(7) 0.1554(3) 0.0211(7) Uani d 1 . .
C C17 0.5208(5) 0.70298(8) 0.0544(3) 0.0244(7) Uani d 1 . .
C C18 0.6640(5) 0.71125(8) 0.0115(3) 0.0265(8) Uani d 1 . .
C C19 0.8283(5) 0.71115(7) 0.0703(3) 0.0234(7) Uani d 1 . .
C C20 0.8482(4) 0.70269(7) 0.1712(2) 0.0194(7) Uani d 1 . .
C C21 0.7071(4) 0.69421(6) 0.2165(2) 0.0177(7) Uani d 1 . .
C C22 0.7309(4) 0.68348(7) 0.3249(2) 0.0178(7) Uani d 1 . .
C C23 0.8210(4) 0.70030(7) 0.4022(2) 0.0201(7) Uani d 1 . .
H H23 0.868645 0.717911 0.384186 0.024 Uiso calc 1 . .
C C24 0.8448(4) 0.69249(7) 0.5051(2) 0.0173(7) Uani d 1 . .
C C25 0.9650(4) 0.71009(6) 0.5807(2) 0.0171(7) Uani d 1 . .
C C26 0.9238(4) 0.71685(7) 0.6765(3) 0.0203(7) Uani d 1 . .
C C27 1.0395(5) 0.73123(7) 0.7492(2) 0.0217(7) Uani d 1 . .
C C28 1.2028(5) 0.73887(7) 0.7288(3) 0.0242(8) Uani d 1 . .
C C29 1.2486(4) 0.73251(7) 0.6353(3) 0.0215(7) Uani d 1 . .
C C30 1.1306(4) 0.71850(7) 0.5624(2) 0.0185(7) Uani d 1 . .
Cu Cu1 0.68190(5) 0.63872(2) 0.46222(3) 0.01411(10) Uani d 1 . .
F F1 0.9178(2) 0.58323(5) 0.74715(16) 0.0310(5) Uani d 1 . .
F F2 0.8979(3) 0.56388(5) 0.93711(16) 0.0374(5) Uani d 1 . .
F F3 0.5815(3) 0.55400(5) 0.99358(14) 0.0313(5) Uani d 1 . .
F F4 0.2828(3) 0.56383(5) 0.85960(15) 0.0323(5) Uani d 1 . .
F F5 0.3000(2) 0.58185(4) 0.66859(14) 0.0241(4) Uani d 1 . .
F F6 0.3354(3) 0.59659(4) 0.22499(15) 0.0325(5) Uani d 1 . .
F F7 0.2237(3) 0.55922(5) 0.07760(15) 0.0357(5) Uani d 1 . .
F F8 0.3024(3) 0.50278(5) 0.10381(17) 0.0414(6) Uani d 1 . .
F F9 0.4876(3) 0.48451(4) 0.28398(18) 0.0411(6) Uani d 1 . .
F F10 0.6066(3) 0.52110(4) 0.43069(15) 0.0271(5) Uani d 1 . .
F F11 0.4006(3) 0.68757(5) 0.19509(15) 0.0315(5) Uani d 1 . .
F F12 0.3608(3) 0.70347(5) -0.00156(16) 0.0382(5) Uani d 1 . .
F F13 0.6433(3) 0.71930(6) -0.08624(16) 0.0436(6) Uani d 1 . .
F F14 0.9691(3) 0.71899(5) 0.02976(16) 0.0380(6) Uani d 1 . .
F F15 1.0123(2) 0.70194(4) 0.22413(14) 0.0262(4) Uani d 1 . .
F F16 0.7661(3) 0.71015(4) 0.69951(15) 0.0281(5) Uani d 1 . .
F F17 0.9945(3) 0.73766(4) 0.83999(15) 0.0310(5) Uani d 1 . .
F F18 1.3151(3) 0.75249(5) 0.79938(16) 0.0344(5) Uani d 1 . .
F F19 1.4079(3) 0.73923(5) 0.61553(17) 0.0317(5) Uani d 1 . .
F F20 1.1831(2) 0.71248(4) 0.47335(14) 0.0232(4) Uani d 1 . .
O O1 0.6911(3) 0.61812(4) 0.58985(16) 0.0160(5) Uani d 1 . .
O O2 0.6045(3) 0.60555(5) 0.37963(16) 0.0174(5) Uani d 1 . .
O O3 0.6659(3) 0.65885(5) 0.33475(16) 0.0183(5) Uani d 1 . .
O O4 0.7762(3) 0.67114(4) 0.54204(16) 0.0161(5) Uani d 1 . .
C C31 0.1008(4) 0.64236(7) 0.6576(3) 0.0206(7) Uani d 1 . .
H H31 -0.006458 0.635978 0.676158 0.025 Uiso calc 1 . .
C C32 0.1423(4) 0.64075(7) 0.5623(2) 0.0175(6) Uani d 1 . .
C C33 0.3118(4) 0.65181(7) 0.5562(2) 0.0174(7) Uani d 1 . .
C C34 0.3973(4) 0.66157(7) 0.6465(3) 0.0217(7) Uani d 1 . .
H H34 0.511792 0.669515 0.656735 0.026 Uiso calc 1 . .
C C35 0.1249(4) 0.62454(7) 0.3939(3) 0.0224(7) Uani d 1 . .
H H35A 0.039407 0.621591 0.330723 0.027 Uiso calc 1 . .
H H35B 0.194058 0.606808 0.407871 0.027 Uiso calc 1 . .
C C36 0.2450(4) 0.64868(7) 0.3781(2) 0.0203(7) Uani d 1 . .
H H36A 0.299577 0.644895 0.316742 0.024 Uiso calc 1 . .
H H36B 0.176752 0.666565 0.366393 0.024 Uiso calc 1 . .
O O5 0.0319(3) 0.63026(5) 0.47813(17) 0.0219(5) Uani d 1 . .
O O6 0.3806(3) 0.65200(5) 0.46638(17) 0.0196(5) Uani d 1 . .
S S1 0.26923(11) 0.65754(2) 0.74025(6) 0.02224(19) Uani d 1 . .
C C37A 0.6149(13) 0.63435(13) -0.0633(7) 0.081(2) Uani d 0.691(4) A 1
H H37A 0.563149 0.637854 -0.132152 0.097 Uiso calc 0.691(4) A 1
C C38A 0.8040(15) 0.63579(9) -0.0290(9) 0.065(2) Uani d 0.691(4) A 1
C C39A 0.8335(12) 0.63070(10) 0.0769(6) 0.0505(18) Uani d 0.691(4) A 1
C C40A 0.6864(13) 0.62610(15) 0.1133(9) 0.070(2) Uani d 0.691(4) A 1
H H40A 0.682749 0.622829 0.183669 0.084 Uiso calc 0.691(4) A 1
C C41A 1.1061(13) 0.6324(2) -0.0266(6) 0.076(2) Uani d 0.691(4) A 1
H H41A 1.200067 0.640480 -0.060666 0.091 Uiso calc 0.691(4) A 1
H H41B 1.116849 0.611377 -0.026951 0.091 Uiso calc 0.691(4) A 1
C C42A 1.1269(11) 0.64274(16) 0.0798(5) 0.0560(18) Uani d 0.691(4) A 1
H H42A 1.245676 0.637829 0.115366 0.067 Uiso calc 0.691(4) A 1
H H42B 1.115506 0.663764 0.079751 0.067 Uiso calc 0.691(4) A 1
O O7A 0.9340(10) 0.64083(11) -0.0833(4) 0.0793(18) Uani d 0.691(4) A 1
O O8A 1.0018(9) 0.63079(13) 0.1331(6) 0.0464(17) Uani d 0.691(4) A 1
S S2A 0.5036(4) 0.62657(5) 0.0220(3) 0.0935(11) Uani d 0.691(4) A 1
C C37B 0.7270(17) 0.6447(2) -0.1070(9) 0.026(2) Uani d 0.309(4) A 2
H H37B 0.629116 0.642764 -0.159856 0.032 Uiso calc 0.309(4) A 2
C C38B 0.741(2) 0.6349(2) -0.0184(14) 0.027(3) Uani d 0.309(4) A 2
C C39B 0.9021(17) 0.6392(2) 0.0503(10) 0.026(2) Uani d 0.309(4) A 2
C C40B 1.0267(17) 0.6549(2) 0.0030(10) 0.033(3) Uani d 0.309(4) A 2
H H40B 1.142956 0.659473 0.033626 0.040 Uiso calc 0.309(4) A 2
C C41B 0.644(2) 0.6146(4) 0.1222(13) 0.044(3) Uani d 0.309(4) A 2
H H41C 0.619068 0.631998 0.159730 0.053 Uiso calc 0.309(4) A 2
H H41D 0.562812 0.599481 0.138370 0.053 Uiso calc 0.309(4) A 2
C C42B 0.823(2) 0.6056(3) 0.1583(11) 0.048(3) Uani d 0.309(4) A 2
H H42C 0.854016 0.589377 0.116939 0.058 Uiso calc 0.309(4) A 2
H H42D 0.835506 0.599434 0.230543 0.058 Uiso calc 0.309(4) A 2
O O7B 0.6071(13) 0.6205(2) 0.0122(8) 0.043(2) Uani d 0.309(4) A 2
O O8B 0.9395(18) 0.6302(3) 0.1485(12) 0.035(3) Uani d 0.309(4) A 2
S S2B 0.9318(6) 0.66369(8) -0.1156(3) 0.0442(12) Uani d 0.309(4) A 2
C C43 0.0201(7) 0.50447(11) 0.7530(4) 0.0524(12) Uani d 1 . .
H H43 -0.018735 0.523709 0.751083 0.063 Uiso calc 1 . .
C C44 -0.0114(5) 0.48559(9) 0.6737(3) 0.0328(9) Uani d 1 . .
C C45 0.0687(5) 0.45912(10) 0.6969(3) 0.0356(9) Uani d 1 . .
C C46 0.1565(7) 0.45771(13) 0.7943(3) 0.0626(16) Uani d 1 . .
H H46 0.218746 0.441339 0.822400 0.075 Uiso calc 1 . .
C C47 -0.1409(5) 0.46667(9) 0.5206(3) 0.0311(9) Uani d 1 . .
H H47A -0.179232 0.472340 0.448601 0.037 Uiso calc 1 . .
H H47B -0.239788 0.456524 0.543732 0.037 Uiso calc 1 . .
C C48 0.0045(6) 0.44703(8) 0.5246(3) 0.0366(9) Uani d 1 . .
H H48A -0.031048 0.430597 0.479103 0.044 Uiso calc 1 . .
H H48B 0.103712 0.456699 0.500110 0.044 Uiso calc 1 . .
O O9 -0.1054(4) 0.49163(6) 0.5800(2) 0.0412(7) Uani d 1 . .
O O10 0.0591(4) 0.43703(6) 0.6276(2) 0.0443(7) Uani d 1 . .
S S3 0.14290(18) 0.48766(4) 0.85819(10) 0.0653(4) Uani d 1 . .

loop_
_atom_site_aniso_label
_atom_site_aniso_U_11
_atom_site_aniso_U_22
_atom_site_aniso_U_33
_atom_site_aniso_U_12
_atom_site_aniso_U_13
_atom_site_aniso_U_23
C1 0.0169(16) 0.0194(16) 0.0221(17) -0.0026(13) 0.0010(13) 0.0019(13)
C2 0.0243(18) 0.0256(18) 0.0186(17) -0.0002(14) -0.0061(14) 0.0014(14)
C3 0.035(2) 0.0201(17) 0.0139(16) -0.0022(15) 0.0036(14) -0.0006(13)
C4 0.0212(17) 0.0202(17) 0.0207(17) -0.0016(13) 0.0079(13) -0.0019(13)
C5 0.0164(16) 0.0140(15) 0.0167(16) 0.0006(12) -0.0011(12) -0.0003(12)
C6 0.0187(16) 0.0098(14) 0.0154(15) -0.0015(12) 0.0020(12) -0.0012(12)
C7 0.0105(14) 0.0151(15) 0.0182(16) 0.0031(12) 0.0016(12) 0.0011(12)
C8 0.0193(16) 0.0120(15) 0.0184(16) -0.0036(12) 0.0022(13) -0.0003(12)
C9 0.0137(15) 0.0145(16) 0.0197(16) 0.0020(12) 0.0008(12) -0.0023(13)
C10 0.0191(16) 0.0183(16) 0.0167(16) -0.0003(13) 0.0025(13) -0.0035(13)
C11 0.0261(18) 0.0197(17) 0.0204(17) 0.0034(14) 0.0019(14) -0.0033(14)
C12 0.0258(19) 0.034(2) 0.0176(17) 0.0021(15) -0.0022(14) -0.0024(15)
C13 0.032(2) 0.028(2) 0.0238(18) -0.0012(16) -0.0025(15) -0.0154(15)
C14 0.032(2) 0.0165(17) 0.031(2) 0.0015(14) 0.0003(16) -0.0069(15)
C15 0.0210(17) 0.0215(17) 0.0201(17) 0.0011(14) -0.0025(13) -0.0037(14)
C16 0.0208(17) 0.0191(17) 0.0236(17) -0.0019(13) 0.0040(14) 0.0001(14)
C17 0.0236(18) 0.0260(18) 0.0217(17) 0.0009(14) -0.0023(14) 0.0026(14)
C18 0.036(2) 0.0291(19) 0.0136(16) 0.0021(16) 0.0011(15) 0.0077(14)
C19 0.0261(18) 0.0240(18) 0.0215(17) -0.0026(14) 0.0078(14) 0.0052(14)
C20 0.0217(17) 0.0149(16) 0.0204(16) -0.0024(13) 0.0000(13) 0.0005(13)
C21 0.0250(17) 0.0112(15) 0.0172(16) -0.0025(13) 0.0038(13) 0.0002(12)
C22 0.0173(16) 0.0178(16) 0.0188(16) -0.0008(13) 0.0044(13) 0.0012(13)
C23 0.0242(17) 0.0163(16) 0.0193(16) -0.0065(13) 0.0023(13) 0.0008(13)
C24 0.0163(16) 0.0138(15) 0.0226(17) 0.0005(12) 0.0058(13) -0.0029(13)
C25 0.0213(17) 0.0112(15) 0.0190(16) -0.0029(12) 0.0039(13) 0.0016(12)
C26 0.0209(17) 0.0166(16) 0.0243(17) 0.0003(13) 0.0060(14) -0.0007(13)
C27 0.033(2) 0.0153(16) 0.0167(16) 0.0019(14) 0.0044(14) -0.0025(13)
C28 0.0309(19) 0.0133(16) 0.0254(18) -0.0023(14) -0.0047(15) -0.0032(14)
C29 0.0193(17) 0.0165(16) 0.0287(18) -0.0025(13) 0.0033(14) 0.0006(14)
C30 0.0238(17) 0.0137(15) 0.0187(16) 0.0000(13) 0.0058(13) -0.0002(13)
Cu1 0.0160(2) 0.01277(19) 0.01372(19) -0.00238(14) 0.00286(14) -0.00015(15)
F1 0.0151(10) 0.0467(13) 0.0298(11) -0.0041(9) -0.0011(8) 0.0100(10)
F2 0.0266(11) 0.0555(15) 0.0250(11) 0.0015(10) -0.0108(9) 0.0114(10)
F3 0.0435(13) 0.0369(12) 0.0134(9) 0.0006(10) 0.0042(9) 0.0057(9)
F4 0.0260(11) 0.0471(13) 0.0263(11) -0.0014(10) 0.0118(9) 0.0063(10)
F5 0.0156(9) 0.0345(11) 0.0211(10) 0.0014(8) -0.0002(8) 0.0049(8)
F6 0.0462(13) 0.0219(11) 0.0243(11) 0.0109(9) -0.0097(9) -0.0028(8)
F7 0.0414(13) 0.0422(13) 0.0187(10) 0.0043(10) -0.0100(9) -0.0043(9)
F8 0.0543(15) 0.0360(13) 0.0294(12) -0.0026(11) -0.0068(11) -0.0208(10)
F9 0.0602(16) 0.0167(11) 0.0412(13) 0.0042(10) -0.0074(11) -0.0109(10)
F10 0.0333(11) 0.0185(10) 0.0253(10) 0.0031(8) -0.0076(9) -0.0014(8)
F11 0.0209(10) 0.0467(13) 0.0270(11) -0.0044(9) 0.0046(9) 0.0059(10)
F12 0.0258(11) 0.0569(15) 0.0278(11) -0.0003(10) -0.0077(9) 0.0093(11)
F13 0.0419(14) 0.0681(17) 0.0195(11) -0.0015(12) 0.0010(10) 0.0185(11)
F14 0.0329(12) 0.0576(15) 0.0250(11) -0.0105(11) 0.0098(9) 0.0122(10)
F15 0.0215(10) 0.0346(11) 0.0217(10) -0.0065(9) 0.0007(8) 0.0056(9)
F16 0.0272(11) 0.0320(11) 0.0280(11) -0.0053(9) 0.0137(9) -0.0078(9)
F17 0.0468(13) 0.0271(11) 0.0201(10) -0.0019(10) 0.0088(9) -0.0092(9)
F18 0.0379(13) 0.0307(12) 0.0301(12) -0.0077(10) -0.0080(10) -0.0086(9)
F19 0.0208(11) 0.0341(12) 0.0399(13) -0.0107(9) 0.0037(9) -0.0027(10)
F20 0.0252(10) 0.0256(10) 0.0208(10) -0.0040(8) 0.0100(8) -0.0015(8)
O1 0.0170(11) 0.0142(11) 0.0162(11) -0.0026(9) 0.0014(9) 0.0004(9)
O2 0.0213(12) 0.0161(11) 0.0150(11) -0.0010(9) 0.0035(9) -0.0015(9)
O3 0.0220(12) 0.0165(11) 0.0163(11) -0.0056(9) 0.0026(9) 0.0000(9)
O4 0.0182(11) 0.0157(11) 0.0154(11) -0.0027(9) 0.0051(9) -0.0010(9)
C31 0.0172(16) 0.0221(17) 0.0230(17) 0.0004(13) 0.0047(13) 0.0009(14)
C32 0.0159(16) 0.0167(16) 0.0194(16) 0.0023(13) 0.0016(13) -0.0002(13)
C33 0.0151(15) 0.0193(16) 0.0184(16) 0.0038(13) 0.0051(13) 0.0018(13)
C34 0.0166(16) 0.0272(18) 0.0217(17) 0.0008(14) 0.0043(13) -0.0008(14)
C35 0.0213(17) 0.0259(18) 0.0210(17) -0.0008(14) 0.0063(14) -0.0072(14)
C36 0.0200(17) 0.0234(17) 0.0172(16) 0.0025(13) 0.0018(13) -0.0010(13)
O5 0.0159(11) 0.0301(13) 0.0200(12) -0.0033(10) 0.0037(9) -0.0073(10)
O6 0.0147(11) 0.0276(13) 0.0172(11) -0.0006(9) 0.0046(9) -0.0011(10)
S1 0.0212(4) 0.0292(5) 0.0160(4) 0.0024(3) 0.0019(3) -0.0007(3)
C37A 0.100(5) 0.031(3) 0.083(4) 0.006(3) -0.075(4) -0.007(3)
C38A 0.093(5) 0.028(3) 0.057(4) -0.002(3) -0.042(4) -0.001(3)
C39A 0.066(4) 0.029(3) 0.046(4) 0.007(3) -0.024(3) -0.008(3)
C40A 0.069(5) 0.044(4) 0.086(5) 0.013(4) -0.022(4) -0.036(4)
C41A 0.109(5) 0.072(4) 0.042(4) -0.027(4) -0.003(4) 0.008(3)
C42A 0.076(4) 0.054(4) 0.033(3) -0.014(3) -0.010(3) 0.011(3)
O7A 0.129(4) 0.057(3) 0.036(3) -0.016(3) -0.035(3) 0.015(2)
O8A 0.056(4) 0.047(3) 0.030(3) -0.003(3) -0.013(3) 0.006(2)
S2A 0.0765(18) 0.0582(14) 0.127(2) 0.0261(12) -0.0414(16) -0.0615(15)
C37B 0.033(5) 0.028(5) 0.017(4) 0.013(4) -0.001(4) -0.006(4)
C38B 0.026(5) 0.031(5) 0.027(5) 0.001(4) 0.016(4) -0.007(4)
C39B 0.027(4) 0.027(4) 0.024(5) 0.004(4) 0.006(4) 0.000(4)
C40B 0.036(5) 0.025(5) 0.038(5) -0.001(4) 0.002(4) 0.001(4)
C41B 0.050(6) 0.054(6) 0.033(5) -0.014(5) 0.022(5) -0.009(5)
C42B 0.061(6) 0.049(5) 0.034(5) -0.014(5) 0.004(5) 0.001(5)
O7B 0.025(4) 0.064(5) 0.048(4) -0.018(4) 0.033(4) -0.028(4)
O8B 0.041(6) 0.035(5) 0.024(5) -0.002(4) -0.006(5) 0.000(4)
S2B 0.070(3) 0.031(2) 0.0374(19) -0.0014(16) 0.0282(17) 0.0000(15)
C43 0.067(3) 0.048(3) 0.045(3) -0.010(2) 0.017(2) -0.005(2)
C44 0.031(2) 0.036(2) 0.030(2) -0.0056(17) 0.0020(16) 0.0027(17)
C45 0.026(2) 0.053(3) 0.028(2) 0.0078(18) 0.0036(16) 0.0055(18)
C46 0.054(3) 0.107(5) 0.025(2) 0.047(3) 0.000(2) 0.000(2)
C47 0.0203(18) 0.048(2) 0.0249(19) -0.0103(16) 0.0036(15) -0.0028(17)
C48 0.054(3) 0.027(2) 0.026(2) -0.0040(18) -0.0025(18) 0.0016(16)
O9 0.0491(18) 0.0391(16) 0.0335(15) 0.0116(14) 0.0009(13) 0.0044(13)
O10 0.058(2) 0.0410(17) 0.0328(16) 0.0137(15) 0.0037(14) 0.0049(13)
S3 0.0512(8) 0.1075(12) 0.0347(6) 0.0080(7) -0.0008(5) -0.0211(7)

loop_
_atom_type_symbol
_atom_type_description
_atom_type_scat_dispersion_real
_atom_type_scat_dispersion_imag
_atom_type_scat_source
C C 0.0033 0.0016 'International Tables Vol C Tables 4.2.6.8 and 6.1.1.4'
H H 0.0000 0.0000 'International Tables Vol C Tables 4.2.6.8 and 6.1.1.4'
Cu Cu 0.3201 1.2651 'International Tables Vol C Tables 4.2.6.8 and 6.1.1.4'
F F 0.0171 0.0103 'International Tables Vol C Tables 4.2.6.8 and 6.1.1.4'
O O 0.0106 0.0060 'International Tables Vol C Tables 4.2.6.8 and 6.1.1.4'
S S 0.1246 0.1234 'International Tables Vol C Tables 4.2.6.8 and 6.1.1.4'

loop_
_geom_angle_atom_site_label_1
_geom_angle_atom_site_label_2
_geom_angle_atom_site_label_3
_geom_angle_site_symmetry_1
_geom_angle_site_symmetry_3
_geom_angle
_geom_angle_publ_flag
F1 C1 C2 . . 118.4(3) ?
F1 C1 C6 . . 119.6(3) ?
C2 C1 C6 . . 122.0(3) ?
F2 C2 C3 . . 119.7(3) ?
F2 C2 C1 . . 120.8(3) ?
C3 C2 C1 . . 119.6(3) ?
F3 C3 C4 . . 119.9(3) ?
F3 C3 C2 . . 120.0(3) ?
C4 C3 C2 . . 120.2(3) ?
F4 C4 C3 . . 120.2(3) ?
F4 C4 C5 . . 120.5(3) ?
C3 C4 C5 . . 119.3(3) ?
F5 C5 C4 . . 118.0(3) ?
F5 C5 C6 . . 119.6(3) ?
C4 C5 C6 . . 122.4(3) ?
C1 C6 C5 . . 116.6(3) ?
C1 C6 C7 . . 121.8(3) ?
C5 C6 C7 . . 121.6(3) ?
O1 C7 C8 . . 127.3(3) ?
O1 C7 C6 . . 115.8(3) ?
C8 C7 C6 . . 117.0(3) ?
C7 C8 C9 . . 123.5(3) ?
C7 C8 H8 . . 118.2 ?
C9 C8 H8 . . 118.2 ?
O2 C9 C8 . . 125.7(3) ?
O2 C9 C10 . . 115.2(3) ?
C8 C9 C10 . . 119.1(3) ?
C15 C10 C11 . . 115.5(3) ?
C15 C10 C9 . . 123.3(3) ?
C11 C10 C9 . . 121.2(3) ?
F6 C11 C12 . . 116.9(3) ?
F6 C11 C10 . . 120.3(3) ?
C12 C11 C10 . . 122.7(3) ?
F7 C12 C13 . . 120.3(3) ?
F7 C12 C11 . . 120.4(3) ?
C13 C12 C11 . . 119.3(3) ?
F8 C13 C12 . . 120.4(3) ?
F8 C13 C14 . . 119.6(3) ?
C12 C13 C14 . . 120.0(3) ?
F9 C14 C13 . . 120.6(3) ?
F9 C14 C15 . . 119.7(3) ?
C13 C14 C15 . . 119.7(3) ?
F10 C15 C14 . . 116.6(3) ?
F10 C15 C10 . . 120.7(3) ?
C14 C15 C10 . . 122.7(3) ?
F11 C16 C17 . . 117.7(3) ?
F11 C16 C21 . . 119.8(3) ?
C17 C16 C21 . . 122.5(3) ?
F12 C17 C16 . . 120.5(3) ?
F12 C17 C18 . . 120.0(3) ?
C16 C17 C18 . . 119.5(3) ?
F13 C18 C17 . . 120.0(3) ?
F13 C18 C19 . . 120.4(3) ?
C17 C18 C19 . . 119.6(3) ?
F14 C19 C20 . . 119.7(3) ?
F14 C19 C18 . . 120.4(3) ?
C20 C19 C18 . . 119.9(3) ?
F15 C20 C19 . . 117.5(3) ?
F15 C20 C21 . . 120.5(3) ?
C19 C20 C21 . . 122.0(3) ?
C20 C21 C16 . . 116.6(3) ?
C20 C21 C22 . . 121.7(3) ?
C16 C21 C22 . . 121.6(3) ?
O3 C22 C23 . . 126.8(3) ?
O3 C22 C21 . . 114.3(3) ?
C23 C22 C21 . . 119.0(3) ?
C22 C23 C24 . . 122.9(3) ?
C22 C23 H23 . . 118.5 ?
C24 C23 H23 . . 118.5 ?
O4 C24 C23 . . 126.0(3) ?
O4 C24 C25 . . 115.4(3) ?
C23 C24 C25 . . 118.7(3) ?
C26 C25 C30 . . 116.3(3) ?
C26 C25 C24 . . 121.8(3) ?
C30 C25 C24 . . 121.7(3) ?
F16 C26 C27 . . 117.8(3) ?
F16 C26 C25 . . 120.2(3) ?
C27 C26 C25 . . 122.0(3) ?
F17 C27 C28 . . 119.7(3) ?
F17 C27 C26 . . 120.3(3) ?
C28 C27 C26 . . 120.0(3) ?
F18 C28 C29 . . 120.2(3) ?
F18 C28 C27 . . 120.0(3) ?
C29 C28 C27 . . 119.7(3) ?
F19 C29 C28 . . 120.2(3) ?
F19 C29 C30 . . 120.0(3) ?
C28 C29 C30 . . 119.7(3) ?
F20 C30 C29 . . 117.2(3) ?
F20 C30 C25 . . 120.6(3) ?
C29 C30 C25 . . 122.2(3) ?
O3 Cu1 O4 . . 93.47(9) ?
O3 Cu1 O1 . . 178.39(9) ?
O4 Cu1 O1 . . 87.48(9) ?
O3 Cu1 O2 . . 85.82(9) ?
O4 Cu1 O2 . . 175.70(9) ?
O1 Cu1 O2 . . 93.32(9) ?
O3 Cu1 O6 . . 88.12(9) ?
O4 Cu1 O6 . . 93.75(8) ?
O1 Cu1 O6 . . 90.53(8) ?
O2 Cu1 O6 . . 90.46(9) ?
C7 O1 Cu1 . . 123.3(2) ?
C9 O2 Cu1 . . 125.0(2) ?
C22 O3 Cu1 . . 124.4(2) ?
C24 O4 Cu1 . . 123.7(2) ?
C32 C31 S1 . . 110.4(2) ?
C32 C31 H31 . . 124.8 ?
S1 C31 H31 . . 124.8 ?
C31 C32 O5 . . 124.4(3) ?
C31 C32 C33 . . 113.0(3) ?
O5 C32 C33 . . 122.6(3) ?
C34 C33 O6 . . 124.1(3) ?
C34 C33 C32 . . 113.4(3) ?
O6 C33 C32 . . 122.5(3) ?
C33 C34 S1 . . 110.2(3) ?
C33 C34 H34 . . 124.9 ?
S1 C34 H34 . . 124.9 ?
O5 C35 C36 . . 111.3(3) ?
O5 C35 H35A . . 109.4 ?
C36 C35 H35A . . 109.4 ?
O5 C35 H35B . . 109.4 ?
C36 C35 H35B . . 109.4 ?
H35A C35 H35B . . 108.0 ?
O6 C36 C35 . . 110.6(3) ?
O6 C36 H36A . . 109.5 ?
C35 C36 H36A . . 109.5 ?
O6 C36 H36B . . 109.5 ?
C35 C36 H36B . . 109.5 ?
H36A C36 H36B . . 108.1 ?
C32 O5 C35 . . 111.7(2) ?
C33 O6 C36 . . 111.5(2) ?
C33 O6 Cu1 . . 121.57(18) ?
C36 O6 Cu1 . . 121.90(18) ?
C31 S1 C34 . . 92.92(16) ?
C38A C37A S2A . . 115.0(8) ?
C38A C37A H37A . . 122.5 ?
S2A C37A H37A . . 122.5 ?
O7A C38A C39A . . 123.2(9) ?
O7A C38A C37A . . 129.5(10) ?
C39A C38A C37A . . 107.3(11) ?
C40A C39A O8A . . 126.2(9) ?
C40A C39A C38A . . 112.4(9) ?
O8A C39A C38A . . 121.4(10) ?
C39A C40A S2A . . 113.7(9) ?
C39A C40A H40A . . 123.2 ?
S2A C40A H40A . . 123.2 ?
O7A C41A C42A . . 110.5(8) ?
O7A C41A H41A . . 109.5 ?
C42A C41A H41A . . 109.5 ?
O7A C41A H41B . . 109.5 ?
C42A C41A H41B . . 109.5 ?
H41A C41A H41B . . 108.1 ?
O8A C42A C41A . . 111.8(7) ?
O8A C42A H42A . . 109.3 ?
C41A C42A H42A . . 109.3 ?
O8A C42A H42B . . 109.3 ?
C41A C42A H42B . . 109.3 ?
H42A C42A H42B . . 107.9 ?
C38A O7A C41A . . 111.8(6) ?
C39A O8A C42A . . 113.2(7) ?
C37A S2A C40A . . 91.5(6) ?
C38B C37B S2B . . 107.0(11) ?
C38B C37B H37B . . 126.5 ?
S2B C37B H37B . . 126.5 ?
C37B C38B O7B . . 120.8(17) ?
C37B C38B C39B . . 118.6(14) ?
O7B C38B C39B . . 120.6(15) ?
O8B C39B C40B . . 121.6(13) ?
O8B C39B C38B . . 126.6(14) ?
C40B C39B C38B . . 111.8(12) ?
C39B C40B S2B . . 108.2(10) ?
C39B C40B H40B . . 125.9 ?
S2B C40B H40B . . 125.9 ?
C42B C41B O7B . . 113.7(12) ?
C42B C41B H41C . . 108.8 ?
O7B C41B H41C . . 108.8 ?
C42B C41B H41D . . 108.8 ?
O7B C41B H41D . . 108.8 ?
H41C C41B H41D . . 107.7 ?
C41B C42B O8B . . 107.9(13) ?
C41B C42B H42C . . 110.1 ?
O8B C42B H42C . . 110.1 ?
C41B C42B H42D . . 110.1 ?
O8B C42B H42D . . 110.1 ?
H42C C42B H42D . . 108.4 ?
C38B O7B C41B . . 111.0(13) ?
C39B O8B C42B . . 106.6(13) ?
C40B S2B C37B . . 94.3(6) ?
C44 C43 S3 . . 109.2(4) ?
C44 C43 H43 . . 125.4 ?
S3 C43 H43 . . 125.4 ?
O9 C44 C43 . . 124.7(4) ?
O9 C44 C45 . . 122.4(4) ?
C43 C44 C45 . . 112.8(4) ?
C46 C45 O10 . . 124.1(4) ?
C46 C45 C44 . . 112.8(4) ?
O10 C45 C44 . . 123.1(3) ?
C45 C46 S3 . . 112.5(4) ?
C45 C46 H46 . . 123.8 ?
S3 C46 H46 . . 123.8 ?
O9 C47 C48 . . 115.2(3) ?
O9 C47 H47A . . 108.5 ?
C48 C47 H47A . . 108.5 ?
O9 C47 H47B . . 108.5 ?
C48 C47 H47B . . 108.5 ?
H47A C47 H47B . . 107.5 ?
O10 C48 C47 . . 110.4(3) ?
O10 C48 H48A . . 109.6 ?
C47 C48 H48A . . 109.6 ?
O10 C48 H48B . . 109.6 ?
C47 C48 H48B . . 109.6 ?
H48A C48 H48B . . 108.1 ?
C44 O9 C47 . . 111.3(3) ?
C45 O10 C48 . . 111.3(3) ?
C46 S3 C43 . . 92.6(2) ?

loop_
_geom_bond_atom_site_label_1
_geom_bond_atom_site_label_2
_geom_bond_site_symmetry_2
_geom_bond_distance
_geom_bond_publ_flag
C1 F1 . 1.344(4) ?
C1 C2 . 1.380(5) ?
C1 C6 . 1.387(4) ?
C2 F2 . 1.340(4) ?
C2 C3 . 1.377(5) ?
C3 F3 . 1.343(4) ?
C3 C4 . 1.377(5) ?
C4 F4 . 1.340(4) ?
C4 C5 . 1.377(5) ?
C5 F5 . 1.350(4) ?
C5 C6 . 1.390(4) ?
C6 C7 . 1.505(4) ?
C7 O1 . 1.269(4) ?
C7 C8 . 1.393(4) ?
C8 C9 . 1.396(4) ?
C8 H8 . 0.9500 ?
C9 O2 . 1.268(4) ?
C9 C10 . 1.505(4) ?
C10 C15 . 1.390(5) ?
C10 C11 . 1.396(5) ?
C11 F6 . 1.340(4) ?
C11 C12 . 1.383(5) ?
C12 F7 . 1.334(4) ?
C12 C13 . 1.373(5) ?
C13 F8 . 1.342(4) ?
C13 C14 . 1.375(5) ?
C14 F9 . 1.340(4) ?
C14 C15 . 1.378(5) ?
C15 F10 . 1.349(4) ?
C16 F11 . 1.343(4) ?
C16 C17 . 1.378(5) ?
C16 C21 . 1.387(5) ?
C17 F12 . 1.337(4) ?
C17 C18 . 1.379(5) ?
C18 F13 . 1.335(4) ?
C18 C19 . 1.380(5) ?
C19 F14 . 1.341(4) ?
C19 C20 . 1.380(5) ?
C20 F15 . 1.348(4) ?
C20 C21 . 1.386(5) ?
C21 C22 . 1.505(4) ?
C22 O3 . 1.274(4) ?
C22 C23 . 1.389(5) ?
C23 C24 . 1.396(5) ?
C23 H23 . 0.9500 ?
C24 O4 . 1.268(4) ?
C24 C25 . 1.501(4) ?
C25 C26 . 1.394(5) ?
C25 C30 . 1.398(5) ?
C26 F16 . 1.341(4) ?
C26 C27 . 1.382(5) ?
C27 F17 . 1.339(4) ?
C27 C28 . 1.381(5) ?
C28 F18 . 1.333(4) ?
C28 C29 . 1.375(5) ?
C29 F19 . 1.338(4) ?
C29 C30 . 1.384(5) ?
C30 F20 . 1.339(4) ?
Cu1 O3 . 1.923(2) ?
Cu1 O4 . 1.928(2) ?
Cu1 O1 . 1.940(2) ?
Cu1 O2 . 1.941(2) ?
Cu1 O5 1_655 2.711(2) ?
Cu1 O6 . 2.421(2) ?
C31 C32 . 1.355(5) ?
C31 S1 . 1.717(3) ?
C31 H31 . 0.9500 ?
C32 O5 . 1.382(4) ?
C32 C33 . 1.425(4) ?
C33 C34 . 1.351(5) ?
C33 O6 . 1.380(4) ?
C34 S1 . 1.719(3) ?
C34 H34 . 0.9500 ?
C35 O5 . 1.447(4) ?
C35 C36 . 1.501(5) ?
C35 H35A . 0.9900 ?
C35 H35B . 0.9900 ?
C36 O6 . 1.450(4) ?
C36 H36A . 0.9900 ?
C36 H36B . 0.9900 ?
C37A C38A . 1.463(14) ?
C37A S2A . 1.570(11) ?
C37A H37A . 0.9500 ?
C38A O7A . 1.347(14) ?
C38A C39A . 1.407(14) ?
C39A C40A . 1.323(14) ?
C39A O8A . 1.392(11) ?
C40A S2A . 1.708(9) ?
C40A H40A . 0.9500 ?
C41A O7A . 1.474(11) ?
C41A C42A . 1.476(10) ?
C41A H41A . 0.9900 ?
C41A H41B . 0.9900 ?
C42A O8A . 1.403(10) ?
C42A H42A . 0.9900 ?
C42A H42B . 0.9900 ?
C37B C38B . 1.25(2) ?
C37B S2B . 1.836(14) ?
C37B H37B . 0.9500 ?
C38B O7B . 1.351(16) ?
C38B C39B . 1.44(2) ?
C39B O8B . 1.36(2) ?
C39B C40B . 1.433(19) ?
C40B S2B . 1.678(13) ?
C40B H40B . 0.9500 ?
C41B C42B . 1.46(2) ?
C41B O7B . 1.47(2) ?
C41B H41C . 0.9900 ?
C41B H41D . 0.9900 ?
C42B O8B . 1.48(2) ?
C42B H42C . 0.9900 ?
C42B H42D . 0.9900 ?
C43 C44 . 1.365(6) ?
C43 S3 . 1.745(5) ?
C43 H43 . 0.9500 ?
C44 O9 . 1.365(5) ?
C44 C45 . 1.399(6) ?
C45 C46 . 1.361(6) ?
C45 O10 . 1.379(5) ?
C46 S3 . 1.652(6) ?
C46 H46 . 0.9500 ?
C47 O9 . 1.413(5) ?
C47 C48 . 1.448(6) ?
C47 H47A . 0.9900 ?
C47 H47B . 0.9900 ?
C48 O10 . 1.442(5) ?
C48 H48A . 0.9900 ?
C48 H48B . 0.9900 ?

loop_
_geom_hbond_atom_site_label_D
_geom_hbond_atom_site_label_H
_geom_hbond_atom_site_label_A
_geom_hbond_site_symmetry_A
_geom_hbond_distance_DH
_geom_hbond_distance_HA
_geom_hbond_distance_DA
_geom_hbond_angle_DHA
C23 H23 F17 4_575 0.95 2.41 3.362(4) 179
C31 H31 O1 1_455 0.95 2.57 3.351(4) 139
C35 H35A O8B 1_455 0.99 2.45 3.349(16) 151
C37A H37A S1 1_554 0.95 2.77 3.590(9) 145
C41A H41A S2A 1_655 0.99 2.51 3.051(11) 114
C42A H42A S2A 1_655 0.99 2.57 3.220(9) 123
C42A H42A F6 1_655 0.99 2.45 3.162(8) 128
C48 H48B F10 3_666 0.99 2.51 3.326(5) 140

loop_
_geom_torsion_atom_site_label_1
_geom_torsion_atom_site_label_2
_geom_torsion_atom_site_label_3
_geom_torsion_atom_site_label_4
_geom_torsion_site_symmetry_1
_geom_torsion_site_symmetry_2
_geom_torsion_site_symmetry_3
_geom_torsion_site_symmetry_4
_geom_torsion
_geom_torsion_publ_flag
F1 C1 C2 F2 . . . . 0.8(5) ?
C6 C1 C2 F2 . . . . 178.8(3) ?
F1 C1 C2 C3 . . . . -178.7(3) ?
C6 C1 C2 C3 . . . . -0.7(5) ?
F2 C2 C3 F3 . . . . 0.4(5) ?
C1 C2 C3 F3 . . . . 180.0(3) ?
F2 C2 C3 C4 . . . . -179.6(3) ?
C1 C2 C3 C4 . . . . -0.1(5) ?
F3 C3 C4 F4 . . . . 0.2(5) ?
C2 C3 C4 F4 . . . . -179.7(3) ?
F3 C3 C4 C5 . . . . -178.9(3) ?
C2 C3 C4 C5 . . . . 1.1(5) ?
F4 C4 C5 F5 . . . . -1.7(5) ?
C3 C4 C5 F5 . . . . 177.4(3) ?
F4 C4 C5 C6 . . . . 179.5(3) ?
C3 C4 C5 C6 . . . . -1.4(5) ?
F1 C1 C6 C5 . . . . 178.5(3) ?
C2 C1 C6 C5 . . . . 0.5(5) ?
F1 C1 C6 C7 . . . . -0.2(5) ?
C2 C1 C6 C7 . . . . -178.2(3) ?
F5 C5 C6 C1 . . . . -178.2(3) ?
C4 C5 C6 C1 . . . . 0.6(5) ?
F5 C5 C6 C7 . . . . 0.5(4) ?
C4 C5 C6 C7 . . . . 179.3(3) ?
C1 C6 C7 O1 . . . . -61.9(4) ?
C5 C6 C7 O1 . . . . 119.4(3) ?
C1 C6 C7 C8 . . . . 117.0(3) ?
C5 C6 C7 C8 . . . . -61.6(4) ?
O1 C7 C8 C9 . . . . -1.3(5) ?
C6 C7 C8 C9 . . . . 179.9(3) ?
C7 C8 C9 O2 . . . . -3.1(5) ?
C7 C8 C9 C10 . . . . 178.2(3) ?
O2 C9 C10 C15 . . . . 140.7(3) ?
C8 C9 C10 C15 . . . . -40.5(5) ?
O2 C9 C10 C11 . . . . -37.6(4) ?
C8 C9 C10 C11 . . . . 141.2(3) ?
C15 C10 C11 F6 . . . . 176.1(3) ?
C9 C10 C11 F6 . . . . -5.5(5) ?
C15 C10 C11 C12 . . . . -0.7(5) ?
C9 C10 C11 C12 . . . . 177.7(3) ?
F6 C11 C12 F7 . . . . 2.4(5) ?
C10 C11 C12 F7 . . . . 179.2(3) ?
F6 C11 C12 C13 . . . . -177.5(3) ?
C10 C11 C12 C13 . . . . -0.7(6) ?
F7 C12 C13 F8 . . . . 1.6(6) ?
C11 C12 C13 F8 . . . . -178.4(3) ?
F7 C12 C13 C14 . . . . -177.9(3) ?
C11 C12 C13 C14 . . . . 2.0(6) ?
F8 C13 C14 F9 . . . . -0.7(6) ?
C12 C13 C14 F9 . . . . 178.9(4) ?
F8 C13 C14 C15 . . . . 178.5(3) ?
C12 C13 C14 C15 . . . . -1.9(6) ?
F9 C14 C15 F10 . . . . 0.2(5) ?
C13 C14 C15 F10 . . . . -179.0(3) ?
F9 C14 C15 C10 . . . . 179.7(3) ?
C13 C14 C15 C10 . . . . 0.5(6) ?
C11 C10 C15 F10 . . . . -179.8(3) ?
C9 C10 C15 F10 . . . . 1.8(5) ?
C11 C10 C15 C14 . . . . 0.8(5) ?
C9 C10 C15 C14 . . . . -177.6(3) ?
F11 C16 C17 F12 . . . . -0.4(5) ?
C21 C16 C17 F12 . . . . -179.4(3) ?
F11 C16 C17 C18 . . . . 178.4(3) ?
C21 C16 C17 C18 . . . . -0.6(5) ?
F12 C17 C18 F13 . . . . -1.0(5) ?
C16 C17 C18 F13 . . . . -179.8(3) ?
F12 C17 C18 C19 . . . . 178.9(3) ?
C16 C17 C18 C19 . . . . 0.1(5) ?
F13 C18 C19 F14 . . . . -0.4(5) ?
C17 C18 C19 F14 . . . . 179.7(3) ?
F13 C18 C19 C20 . . . . -179.8(3) ?
C17 C18 C19 C20 . . . . 0.3(5) ?
F14 C19 C20 F15 . . . . -1.9(5) ?
C18 C19 C20 F15 . . . . 177.5(3) ?
F14 C19 C20 C21 . . . . -179.6(3) ?
C18 C19 C20 C21 . . . . -0.1(5) ?
F15 C20 C21 C16 . . . . -177.9(3) ?
C19 C20 C21 C16 . . . . -0.4(5) ?
F15 C20 C21 C22 . . . . -1.0(5) ?
C19 C20 C21 C22 . . . . 176.6(3) ?
F11 C16 C21 C20 . . . . -178.2(3) ?
C17 C16 C21 C20 . . . . 0.8(5) ?
F11 C16 C21 C22 . . . . 4.8(5) ?
C17 C16 C21 C22 . . . . -176.2(3) ?
C20 C21 C22 O3 . . . . -124.5(3) ?
C16 C21 C22 O3 . . . . 52.3(4) ?
C20 C21 C22 C23 . . . . 54.3(4) ?
C16 C21 C22 C23 . . . . -129.0(3) ?
O3 C22 C23 C24 . . . . -3.4(6) ?
C21 C22 C23 C24 . . . . 178.0(3) ?
C22 C23 C24 O4 . . . . -6.9(5) ?
C22 C23 C24 C25 . . . . 171.6(3) ?
O4 C24 C25 C26 . . . . -42.2(4) ?
C23 C24 C25 C26 . . . . 139.1(3) ?
O4 C24 C25 C30 . . . . 132.2(3) ?
C23 C24 C25 C30 . . . . -46.4(4) ?
C30 C25 C26 F16 . . . . 178.4(3) ?
C24 C25 C26 F16 . . . . -6.8(5) ?
C30 C25 C26 C27 . . . . 0.4(5) ?
C24 C25 C26 C27 . . . . 175.1(3) ?
F16 C26 C27 F17 . . . . 1.1(5) ?
C25 C26 C27 F17 . . . . 179.2(3) ?
F16 C26 C27 C28 . . . . -179.3(3) ?
C25 C26 C27 C28 . . . . -1.3(5) ?
F17 C27 C28 F18 . . . . 0.2(5) ?
C26 C27 C28 F18 . . . . -179.3(3) ?
F17 C27 C28 C29 . . . . -179.4(3) ?
C26 C27 C28 C29 . . . . 1.0(5) ?
F18 C28 C29 F19 . . . . 1.9(5) ?
C27 C28 C29 F19 . . . . -178.5(3) ?
F18 C28 C29 C30 . . . . -179.6(3) ?
C27 C28 C29 C30 . . . . 0.0(5) ?
F19 C29 C30 F20 . . . . -0.5(5) ?
C28 C29 C30 F20 . . . . -179.0(3) ?
F19 C29 C30 C25 . . . . 177.6(3) ?
C28 C29 C30 C25 . . . . -0.9(5) ?
C26 C25 C30 F20 . . . . 178.8(3) ?
C24 C25 C30 F20 . . . . 4.0(5) ?
C26 C25 C30 C29 . . . . 0.7(5) ?
C24 C25 C30 C29 . . . . -174.1(3) ?
C8 C7 O1 Cu1 . . . . 12.6(4) ?
C6 C7 O1 Cu1 . . . . -168.61(19) ?
C8 C9 O2 Cu1 . . . . -4.8(4) ?
C10 C9 O2 Cu1 . . . . 173.90(19) ?
C23 C22 O3 Cu1 . . . . -1.0(5) ?
C21 C22 O3 Cu1 . . . . 177.7(2) ?
C23 C24 O4 Cu1 . . . . 19.4(4) ?
C25 C24 O4 Cu1 . . . . -159.1(2) ?
S1 C31 C32 O5 . . . . -178.2(2) ?
S1 C31 C32 C33 . . . . 0.2(4) ?
C31 C32 C33 C34 . . . . 0.2(4) ?
O5 C32 C33 C34 . . . . 178.6(3) ?
C31 C32 C33 O6 . . . . 179.4(3) ?
O5 C32 C33 O6 . . . . -2.2(5) ?
O6 C33 C34 S1 . . . . -179.7(2) ?
C32 C33 C34 S1 . . . . -0.5(4) ?
O5 C35 C36 O6 . . . . 63.7(3) ?
C31 C32 O5 C35 . . . . -165.6(3) ?
C33 C32 O5 C35 . . . . 16.2(4) ?
C36 C35 O5 C32 . . . . -45.5(4) ?
C34 C33 O6 C36 . . . . -162.4(3) ?
C32 C33 O6 C36 . . . . 18.6(4) ?
C34 C33 O6 Cu1 . . . . 42.2(4) ?
C32 C33 O6 Cu1 . . . . -136.9(3) ?
C35 C36 O6 C33 . . . . -47.5(3) ?
C35 C36 O6 Cu1 . . . . 107.8(3) ?
C32 C31 S1 C34 . . . . -0.4(3) ?
C33 C34 S1 C31 . . . . 0.5(3) ?
S2A C37A C38A O7A . . . . 177.3(4) ?
S2A C37A C38A C39A . . . . -2.5(4) ?
O7A C38A C39A C40A . . . . -179.5(3) ?
C37A C38A C39A C40A . . . . 0.3(2) ?
O7A C38A C39A O8A . . . . 0.5(3) ?
C37A C38A C39A O8A . . . . -179.7(2) ?
O8A C39A C40A S2A . . . . -178.3(4) ?
C38A C39A C40A S2A . . . . 1.8(4) ?
O7A C41A C42A O8A . . . . 62.1(9) ?
C39A C38A O7A C41A . . . . 16.2(6) ?
C37A C38A O7A C41A . . . . -163.6(5) ?
C42A C41A O7A C38A . . . . -45.8(8) ?
C40A C39A O8A C42A . . . . -165.9(6) ?
C38A C39A O8A C42A . . . . 14.1(6) ?
C41A C42A O8A C39A . . . . -44.6(8) ?
C38A C37A S2A C40A . . . . 3.0(4) ?
C39A C40A S2A C37A . . . . -2.8(5) ?
S2B C37B C38B O7B . . . . 177.9(5) ?
S2B C37B C38B C39B . . . . -2.2(5) ?
C37B C38B C39B O8B . . . . 179.6(3) ?
O7B C38B C39B O8B . . . . -0.5(5) ?
C37B C38B C39B C40B . . . . -0.1(3) ?
O7B C38B C39B C40B . . . . 179.8(4) ?
O8B C39B C40B S2B . . . . -177.2(6) ?
C38B C39B C40B S2B . . . . 2.5(6) ?
O7B C41B C42B O8B . . . . 67.4(17) ?
C37B C38B O7B C41B . . . . -171.9(10) ?
C39B C38B O7B C41B . . . . 8.2(11) ?
C42B C41B O7B C38B . . . . -42.0(16) ?
C40B C39B O8B C42B . . . . -156.4(10) ?
C38B C39B O8B C42B . . . . 23.9(10) ?
C41B C42B O8B C39B . . . . -53.7(14) ?
C39B C40B S2B C37B . . . . -3.1(7) ?
C38B C37B S2B C40B . . . . 3.1(7) ?
S3 C43 C44 O9 . . . . 179.3(3) ?
S3 C43 C44 C45 . . . . -2.8(5) ?
O9 C44 C45 C46 . . . . 179.6(4) ?
C43 C44 C45 C46 . . . . 1.7(6) ?
O9 C44 C45 O10 . . . . -0.1(6) ?
C43 C44 C45 O10 . . . . -178.1(4) ?
O10 C45 C46 S3 . . . . -179.9(3) ?
C44 C45 C46 S3 . . . . 0.4(6) ?
O9 C47 C48 O10 . . . . 61.2(4) ?
C43 C44 O9 C47 . . . . -169.8(4) ?
C45 C44 O9 C47 . . . . 12.5(5) ?
C48 C47 O9 C44 . . . . -42.9(4) ?
C46 C45 O10 C48 . . . . -162.8(5) ?
C44 C45 O10 C48 . . . . 16.9(5) ?
C47 C48 O10 C45 . . . . -44.6(5) ?
C45 C46 S3 C43 . . . . -1.7(4) ?
C44 C43 S3 C46 . . . . 2.6(4) ?

_cod_database_fobs_code 2243391
